data_7129689
loop_
_publ_author_name
'Krishna Chaitanya, Nandikolla'
'Sambasiva Rao, Y. N.'
'Choutipalli, Venkata Surya Kumar'
'Mainkar, Prathama S.'
'Subramanian, Venkatesan'
'Chandrasekhar, Srivari'

_publ_section_title
;
 Cascade Aryne Insertion/Vinylogous Aldol Reaction of Vinyl-substituted
 \b-Keto/enol Carbonyls
;
_journal_name_full 'Chemical Communications'
_journal_paper_doi 10.1039/D1CC06810E
_journal_year 2022
_chemical_formula_moiety 'C18 H22 O3'
_chemical_formula_sum 'C18 H22 O3'
_chemical_formula_weight 286.35
_space_group_crystal_system triclinic
_space_group_IT_number 2
_space_group_name_Hall '-P 1'
_space_group_name_H-M_alt 'P -1'
_atom_sites_solution_hydrogens geom
_audit_creation_method SHELXL-2018/3
_audit_update_record
;
2021-05-21 deposited with the CCDC.	2022-02-04 downloaded from the CCDC.
;
_cell_angle_alpha 95.956(2)
_cell_angle_beta 104.157(2)
_cell_angle_gamma 100.451(2)
_cell_formula_units_Z 2
_cell_length_a 8.4785(4)
_cell_length_b 9.2084(4)
_cell_length_c 10.5687(5)
_cell_measurement_reflns_used 3438
_cell_measurement_temperature 294(2)
_cell_measurement_theta_max 20.92
_cell_measurement_theta_min 2.28
_cell_volume 777.25(6)
_computing_cell_refinement '<i>SAINT</i> (Bruker, 2016)'
_computing_data_collection '<i>APEX3</i> (Bruker, 2016)'
_computing_data_reduction 'Bruker SAINT'
_computing_molecular_graphics 'Bruker SHELXTL'
_computing_publication_material 'Bruker SHELXTL'
_computing_structure_refinement 'SHELXL-2018/3 (Sheldrick, 2018)'
_computing_structure_solution 'SHELXT 2018/2 (Sheldrick, 2018)'
_diffrn_ambient_temperature 294(2)
_diffrn_measured_fraction_theta_full 0.998
_diffrn_measured_fraction_theta_max 0.998
_diffrn_measurement_device_type 'Bruker D8 QUEST PHOTON-100'
_diffrn_measurement_method '\w and \f'
_diffrn_radiation_type MoK\a
_diffrn_radiation_wavelength 0.71073
_diffrn_reflns_av_R_equivalents 0.0595
_diffrn_reflns_av_unetI/netI 0.0606
_diffrn_reflns_Laue_measured_fraction_full 0.998
_diffrn_reflns_Laue_measured_fraction_max 0.998
_diffrn_reflns_limit_h_max 11
_diffrn_reflns_limit_h_min -10
_diffrn_reflns_limit_k_max 11
_diffrn_reflns_limit_k_min -11
_diffrn_reflns_limit_l_max 13
_diffrn_reflns_limit_l_min -13
_diffrn_reflns_number 15804
_diffrn_reflns_point_group_measured_fraction_full 0.998
_diffrn_reflns_point_group_measured_fraction_max 0.998
_diffrn_reflns_theta_full 25.242
_diffrn_reflns_theta_max 27.498
_diffrn_reflns_theta_min 2.536
_exptl_absorpt_coefficient_mu 0.082
_exptl_absorpt_correction_T_max 0.7457
_exptl_absorpt_correction_T_min 0.6101
_exptl_absorpt_correction_type multi-scan
_exptl_absorpt_process_details
;
 SADABS 2016/2: Krause, L., Herbst-Irmer, R., Sheldrick G.M. & Stalke D.,
 J. Appl. Cryst. 48 (2015) 3-10
;
_exptl_crystal_colour colorless
_exptl_crystal_density_diffrn 1.224
_exptl_crystal_description needle
_exptl_crystal_F_000 308
_exptl_crystal_size_max 0.380
_exptl_crystal_size_mid 0.210
_exptl_crystal_size_min 0.090
_refine_diff_density_max 0.198
_refine_diff_density_min -0.155
_refine_diff_density_rms 0.037
_refine_ls_extinction_method none
_refine_ls_goodness_of_fit_ref 1.039
_refine_ls_hydrogen_treatment constr
_refine_ls_matrix_type full
_refine_ls_number_parameters 191
_refine_ls_number_reflns 3555
_refine_ls_number_restraints 0
_refine_ls_restrained_S_all 1.039
_refine_ls_R_factor_all 0.0992
_refine_ls_R_factor_gt 0.0493
_refine_ls_shift/su_max 0.000
_refine_ls_shift/su_mean 0.000
_refine_ls_structure_factor_coef Fsqd
_refine_ls_weighting_details 'w=1/[\s^2^(Fo^2^)+(0.0328P)^2^+0.1838P] where P=(Fo^2^+2Fc^2^)/3'
_refine_ls_weighting_scheme calc
_refine_ls_wR_factor_gt 0.0952
_refine_ls_wR_factor_ref 0.1164
_reflns_Friedel_coverage 0.000
_reflns_number_gt 2134
_reflns_number_total 3555
_reflns_threshold_expression 'I > 2\s(I)'
_cod_data_source_file d1cc06810e2.cif
_cod_data_source_block KB56_0m
_cod_database_code 7129689
_shelx_shelxl_version_number 2018/3
_shelx_space_group_comment
;
The symmetry employed for this shelxl refinement is uniquely defined
by the following loop, which should always be used as a source of
symmetry information in preference to the above space-group names.
They are only intended as comments.
;
_shelx_estimated_absorpt_t_min 0.970
_shelx_estimated_absorpt_t_max 0.993

loop_
_space_group_symop_operation_xyz
'x, y, z'
'-x, -y, -z'

loop_
_atom_site_label
_atom_site_type_symbol
_atom_site_fract_x
_atom_site_fract_y
_atom_site_fract_z
_atom_site_U_iso_or_equiv
_atom_site_adp_type
_atom_site_occupancy
_atom_site_site_symmetry_order
_atom_site_calc_flag
_atom_site_refinement_flags_posn
_atom_site_refinement_flags_adp
_atom_site_refinement_flags_occupancy
_atom_site_disorder_assembly
_atom_site_disorder_group
C1 C 0.3011(2) 0.58167(18) 0.66235(16) 0.0356(4) Uani 1 1 d . . . . .
C2 C 0.1843(2) 0.4479(2) 0.61680(18) 0.0465(5) Uani 1 1 d . . . . .
H2 H 0.072279 0.447173 0.607819 0.056 Uiso 1 1 calc R U . . .
C3 C 0.2316(3) 0.3156(2) 0.58448(19) 0.0525(5) Uani 1 1 d . . . . .
H3 H 0.151521 0.227274 0.553621 0.063 Uiso 1 1 calc R U . . .
C4 C 0.3964(3) 0.3146(2) 0.59795(18) 0.0493(5) Uani 1 1 d . . . . .
H4 H 0.428218 0.226173 0.575152 0.059 Uiso 1 1 calc R U . . .
C5 C 0.5144(2) 0.4452(2) 0.64535(16) 0.0427(4) Uani 1 1 d . . . . .
H5 H 0.626151 0.443734 0.655433 0.051 Uiso 1 1 calc R U . . .
C6 C 0.4700(2) 0.57976(18) 0.67860(15) 0.0353(4) Uani 1 1 d . . . . .
C7 C 0.5997(2) 0.7200(2) 0.72916(17) 0.0405(4) Uani 1 1 d . . . . .
C8 C 0.7750(2) 0.7135(2) 0.8016(2) 0.0551(5) Uani 1 1 d . . . . .
H8A H 0.847310 0.734104 0.744406 0.066 Uiso 1 1 calc R U . . .
H8B H 0.776171 0.613166 0.821678 0.066 Uiso 1 1 calc R U . . .
C9 C 0.8436(2) 0.8247(2) 0.9300(2) 0.0546(5) Uani 1 1 d . . . . .
H9A H 0.962842 0.858089 0.944733 0.066 Uiso 1 1 calc R U . . .
H9B H 0.794171 0.911345 0.919996 0.066 Uiso 1 1 calc R U . . .
C10 C 0.8111(2) 0.7618(2) 1.0508(2) 0.0595(6) Uani 1 1 d . . . . .
H10A H 0.859100 0.839489 1.127068 0.071 Uiso 1 1 calc R U . . .
H10B H 0.869304 0.680990 1.064872 0.071 Uiso 1 1 calc R U . . .
C11 C 0.6290(2) 0.7034(2) 1.04497(19) 0.0495(5) Uani 1 1 d . . . . .
H11A H 0.577112 0.633623 0.963763 0.059 Uiso 1 1 calc R U . . .
H11B H 0.624203 0.648547 1.117993 0.059 Uiso 1 1 calc R U . . .
C12 C 0.5292(2) 0.8233(2) 1.05085(19) 0.0515(5) Uani 1 1 d . . . . .
H12A H 0.526479 0.872982 0.973995 0.062 Uiso 1 1 calc R U . . .
H12B H 0.585720 0.897348 1.128536 0.062 Uiso 1 1 calc R U . . .
C13 C 0.3513(3) 0.7652(2) 1.05558(19) 0.0548(5) Uani 1 1 d . . . . .
H13A H 0.303816 0.849896 1.076475 0.066 Uiso 1 1 calc R U . . .
H13B H 0.353927 0.706334 1.126737 0.066 Uiso 1 1 calc R U . . .
C14 C 0.2369(2) 0.6694(2) 0.92761(18) 0.0474(5) Uani 1 1 d . . . . .
H14A H 0.283767 0.584619 0.905917 0.057 Uiso 1 1 calc R U . . .
H14B H 0.129131 0.631193 0.941633 0.057 Uiso 1 1 calc R U . . .
C15 C 0.2137(2) 0.75425(19) 0.81448(18) 0.0414(4) Uani 1 1 d . . . . .
H15 H 0.173790 0.840937 0.826273 0.050 Uiso 1 1 calc R U . . .
C16 C 0.2433(2) 0.72032(17) 0.69897(17) 0.0357(4) Uani 1 1 d . . . . .
C17 C 0.2168(2) 0.8264(2) 0.60261(18) 0.0421(4) Uani 1 1 d . . . . .
C18 C 0.2119(3) 0.8702(3) 0.3860(2) 0.0743(7) Uani 1 1 d . . . . .
H18A H 0.200517 0.815297 0.300808 0.111 Uiso 1 1 calc R U . . .
H18B H 0.308855 0.950087 0.408262 0.111 Uiso 1 1 calc R U . . .
H18C H 0.114972 0.910921 0.384009 0.111 Uiso 1 1 calc R U . . .
O1 O 0.56560(15) 0.84088(14) 0.71342(13) 0.0531(4) Uani 1 1 d . . . . .
O2 O 0.1842(2) 0.94596(15) 0.62565(13) 0.0686(4) Uani 1 1 d . . . . .
O3 O 0.22923(16) 0.77147(13) 0.48392(12) 0.0502(3) Uani 1 1 d . . . . .

loop_
_atom_site_aniso_label
_atom_site_aniso_U_11
_atom_site_aniso_U_22
_atom_site_aniso_U_33
_atom_site_aniso_U_23
_atom_site_aniso_U_13
_atom_site_aniso_U_12
C1 0.0412(10) 0.0325(9) 0.0314(9) 0.0073(7) 0.0060(8) 0.0072(8)
C2 0.0434(11) 0.0419(11) 0.0480(11) 0.0084(9) 0.0033(9) 0.0050(9)
C3 0.0610(14) 0.0348(11) 0.0500(12) 0.0020(9) 0.0027(10) -0.0002(9)
C4 0.0682(14) 0.0355(10) 0.0431(11) 0.0012(8) 0.0121(10) 0.0151(10)
C5 0.0476(11) 0.0472(11) 0.0367(10) 0.0070(8) 0.0129(8) 0.0168(9)
C6 0.0412(10) 0.0364(9) 0.0300(9) 0.0061(7) 0.0109(8) 0.0099(8)
C7 0.0401(11) 0.0410(10) 0.0428(11) 0.0055(8) 0.0167(8) 0.0077(8)
C8 0.0385(11) 0.0558(12) 0.0680(14) -0.0022(10) 0.0143(10) 0.0092(9)
C9 0.0382(11) 0.0467(11) 0.0702(14) -0.0005(10) 0.0066(10) 0.0032(9)
C10 0.0540(13) 0.0531(12) 0.0608(14) 0.0027(10) -0.0040(10) 0.0145(10)
C11 0.0598(13) 0.0463(11) 0.0431(11) 0.0095(9) 0.0089(9) 0.0182(10)
C12 0.0664(14) 0.0432(11) 0.0440(11) 0.0034(9) 0.0083(10) 0.0207(10)
C13 0.0777(15) 0.0588(13) 0.0431(12) 0.0157(10) 0.0253(10) 0.0358(11)
C14 0.0506(12) 0.0506(11) 0.0528(12) 0.0200(9) 0.0246(10) 0.0194(9)
C15 0.0394(10) 0.0393(10) 0.0500(11) 0.0123(8) 0.0134(9) 0.0148(8)
C16 0.0313(9) 0.0318(9) 0.0416(10) 0.0077(8) 0.0051(8) 0.0057(7)
C17 0.0417(11) 0.0380(10) 0.0430(11) 0.0085(8) 0.0047(8) 0.0073(8)
C18 0.1023(19) 0.0768(16) 0.0545(14) 0.0350(12) 0.0237(13) 0.0286(14)
O1 0.0518(8) 0.0401(7) 0.0666(9) 0.0141(6) 0.0153(7) 0.0057(6)
O2 0.1070(12) 0.0481(9) 0.0578(9) 0.0169(7) 0.0167(8) 0.0373(8)
O3 0.0642(9) 0.0481(8) 0.0401(8) 0.0150(6) 0.0114(6) 0.0160(6)

loop_
_atom_type_symbol
_atom_type_description
_atom_type_scat_dispersion_real
_atom_type_scat_dispersion_imag
_atom_type_scat_source
C C 0.0033 0.0016 'International Tables Vol C Tables 4.2.6.8 and 6.1.1.4'
H H 0.0000 0.0000 'International Tables Vol C Tables 4.2.6.8 and 6.1.1.4'
O O 0.0106 0.0060 'International Tables Vol C Tables 4.2.6.8 and 6.1.1.4'

loop_
_geom_angle_atom_site_label_1
_geom_angle_atom_site_label_2
_geom_angle_atom_site_label_3
_geom_angle
_geom_angle_site_symmetry_1
_geom_angle_site_symmetry_3
_geom_angle_publ_flag
C2 C1 C6 118.50(15) . . ?
C2 C1 C16 118.93(15) . . ?
C6 C1 C16 122.48(14) . . ?
C3 C2 C1 121.26(18) . . ?
C3 C2 H2 119.4 . . ?
C1 C2 H2 119.4 . . ?
C4 C3 C2 120.07(18) . . ?
C4 C3 H3 120.0 . . ?
C2 C3 H3 120.0 . . ?
C3 C4 C5 119.63(17) . . ?
C3 C4 H4 120.2 . . ?
C5 C4 H4 120.2 . . ?
C4 C5 C6 121.38(18) . . ?
C4 C5 H5 119.3 . . ?
C6 C5 H5 119.3 . . ?
C5 C6 C1 119.12(16) . . ?
C5 C6 C7 120.50(16) . . ?
C1 C6 C7 120.37(15) . . ?
O1 C7 C6 120.47(16) . . ?
O1 C7 C8 119.38(16) . . ?
C6 C7 C8 120.14(16) . . ?
C7 C8 C9 112.85(16) . . ?
C7 C8 H8A 109.0 . . ?
C9 C8 H8A 109.0 . . ?
C7 C8 H8B 109.0 . . ?
C9 C8 H8B 109.0 . . ?
H8A C8 H8B 107.8 . . ?
C10 C9 C8 114.05(17) . . ?
C10 C9 H9A 108.7 . . ?
C8 C9 H9A 108.7 . . ?
C10 C9 H9B 108.7 . . ?
C8 C9 H9B 108.7 . . ?
H9A C9 H9B 107.6 . . ?
C9 C10 C11 116.02(16) . . ?
C9 C10 H10A 108.3 . . ?
C11 C10 H10A 108.3 . . ?
C9 C10 H10B 108.3 . . ?
C11 C10 H10B 108.3 . . ?
H10A C10 H10B 107.4 . . ?
C12 C11 C10 114.46(16) . . ?
C12 C11 H11A 108.6 . . ?
C10 C11 H11A 108.6 . . ?
C12 C11 H11B 108.6 . . ?
C10 C11 H11B 108.6 . . ?
H11A C11 H11B 107.6 . . ?
C11 C12 C13 114.07(16) . . ?
C11 C12 H12A 108.7 . . ?
C13 C12 H12A 108.7 . . ?
C11 C12 H12B 108.7 . . ?
C13 C12 H12B 108.7 . . ?
H12A C12 H12B 107.6 . . ?
C12 C13 C14 114.73(16) . . ?
C12 C13 H13A 108.6 . . ?
C14 C13 H13A 108.6 . . ?
C12 C13 H13B 108.6 . . ?
C14 C13 H13B 108.6 . . ?
H13A C13 H13B 107.6 . . ?
C15 C14 C13 112.62(15) . . ?
C15 C14 H14A 109.1 . . ?
C13 C14 H14A 109.1 . . ?
C15 C14 H14B 109.1 . . ?
C13 C14 H14B 109.1 . . ?
H14A C14 H14B 107.8 . . ?
C16 C15 C14 127.36(16) . . ?
C16 C15 H15 116.3 . . ?
C14 C15 H15 116.3 . . ?
C15 C16 C17 117.52(16) . . ?
C15 C16 C1 122.94(15) . . ?
C17 C16 C1 119.53(15) . . ?
O2 C17 O3 122.99(16) . . ?
O2 C17 C16 124.87(18) . . ?
O3 C17 C16 112.12(15) . . ?
O3 C18 H18A 109.5 . . ?
O3 C18 H18B 109.5 . . ?
H18A C18 H18B 109.5 . . ?
O3 C18 H18C 109.5 . . ?
H18A C18 H18C 109.5 . . ?
H18B C18 H18C 109.5 . . ?
C17 O3 C18 115.62(15) . . ?

loop_
_geom_bond_atom_site_label_1
_geom_bond_atom_site_label_2
_geom_bond_distance
_geom_bond_site_symmetry_2
_geom_bond_publ_flag
C1 C2 1.389(2) . ?
C1 C6 1.404(2) . ?
C1 C16 1.496(2) . ?
C2 C3 1.386(2) . ?
C2 H2 0.9300 . ?
C3 C4 1.371(3) . ?
C3 H3 0.9300 . ?
C4 C5 1.375(2) . ?
C4 H4 0.9300 . ?
C5 C6 1.394(2) . ?
C5 H5 0.9300 . ?
C6 C7 1.489(2) . ?
C7 O1 1.217(2) . ?
C7 C8 1.511(2) . ?
C8 C9 1.529(3) . ?
C8 H8A 0.9700 . ?
C8 H8B 0.9700 . ?
C9 C10 1.519(3) . ?
C9 H9A 0.9700 . ?
C9 H9B 0.9700 . ?
C10 C11 1.524(3) . ?
C10 H10A 0.9700 . ?
C10 H10B 0.9700 . ?
C11 C12 1.513(2) . ?
C11 H11A 0.9700 . ?
C11 H11B 0.9700 . ?
C12 C13 1.521(3) . ?
C12 H12A 0.9700 . ?
C12 H12B 0.9700 . ?
C13 C14 1.533(3) . ?
C13 H13A 0.9700 . ?
C13 H13B 0.9700 . ?
C14 C15 1.487(2) . ?
C14 H14A 0.9700 . ?
C14 H14B 0.9700 . ?
C15 C16 1.323(2) . ?
C15 H15 0.9300 . ?
C16 C17 1.489(2) . ?
C17 O2 1.198(2) . ?
C17 O3 1.339(2) . ?
C18 O3 1.445(2) . ?
C18 H18A 0.9600 . ?
C18 H18B 0.9600 . ?
C18 H18C 0.9600 . ?

loop_
_geom_torsion_atom_site_label_1
_geom_torsion_atom_site_label_2
_geom_torsion_atom_site_label_3
_geom_torsion_atom_site_label_4
_geom_torsion
_geom_torsion_site_symmetry_1
_geom_torsion_site_symmetry_2
_geom_torsion_site_symmetry_3
_geom_torsion_site_symmetry_4
_geom_torsion_publ_flag
C6 C1 C2 C3 -1.7(3) . . . . ?
C16 C1 C2 C3 -178.47(16) . . . . ?
C1 C2 C3 C4 0.4(3) . . . . ?
C2 C3 C4 C5 0.9(3) . . . . ?
C3 C4 C5 C6 -0.9(3) . . . . ?
C4 C5 C6 C1 -0.4(2) . . . . ?
C4 C5 C6 C7 -179.70(16) . . . . ?
C2 C1 C6 C5 1.7(2) . . . . ?
C16 C1 C6 C5 178.35(15) . . . . ?
C2 C1 C6 C7 -179.05(15) . . . . ?
C16 C1 C6 C7 -2.4(2) . . . . ?
C5 C6 C7 O1 153.09(17) . . . . ?
C1 C6 C7 O1 -26.2(2) . . . . ?
C5 C6 C7 C8 -27.4(2) . . . . ?
C1 C6 C7 C8 153.33(16) . . . . ?
O1 C7 C8 C9 47.1(2) . . . . ?
C6 C7 C8 C9 -132.40(18) . . . . ?
C7 C8 C9 C10 91.0(2) . . . . ?
C8 C9 C10 C11 -58.4(2) . . . . ?
C9 C10 C11 C12 -69.7(2) . . . . ?
C10 C11 C12 C13 -175.56(16) . . . . ?
C11 C12 C13 C14 -69.4(2) . . . . ?
C12 C13 C14 C15 -63.1(2) . . . . ?
C13 C14 C15 C16 124.0(2) . . . . ?
C14 C15 C16 C17 -177.57(16) . . . . ?
C14 C15 C16 C1 2.6(3) . . . . ?
C2 C1 C16 C15 81.6(2) . . . . ?
C6 C1 C16 C15 -95.1(2) . . . . ?
C2 C1 C16 C17 -98.27(19) . . . . ?
C6 C1 C16 C17 85.1(2) . . . . ?
C15 C16 C17 O2 6.6(3) . . . . ?
C1 C16 C17 O2 -173.56(17) . . . . ?
C15 C16 C17 O3 -171.76(15) . . . . ?
C1 C16 C17 O3 8.1(2) . . . . ?
O2 C17 O3 C18 4.1(3) . . . . ?
C16 C17 O3 C18 -177.53(15) . . . . ?
